data_4125807
loop_
_publ_author_name
'Dauth, Alexander'
'Gellrich, Urs'
'Diskin-Posner, Yael'
'Ben-David, Yehoshoa'
'Milstein, David'

_publ_section_title
;
 The Ferraquinone-Ferrahydroquinone Couple: Combining Quinonic and
 Metal-Based Reactivity.
;
_journal_issue 7
_journal_name_full 'Journal of the American Chemical Society'
_journal_page_first 2799
_journal_page_last 2807
_journal_paper_doi 10.1021/jacs.6b13050
_journal_volume 139
_journal_year 2017
_chemical_formula_moiety 'C22 H35 Cl Fe O3 P2,C4 H8 O'
_chemical_formula_sum 'C26 H43 Cl Fe O4 P2'
_chemical_formula_weight 572.84
_chemical_name_systematic
; 
 ? 
;
_space_group_IT_number 4
_symmetry_cell_setting monoclinic
_symmetry_space_group_name_Hall 'P 2yb'
_symmetry_space_group_name_H-M 'P 1 21 1'
_atom_sites_solution_hydrogens geom
_atom_sites_solution_primary direct
_atom_sites_solution_secondary difmap
_audit_creation_method SHELXL-97
_cell_angle_alpha 90.00
_cell_angle_beta 112.182(2)
_cell_angle_gamma 90.00
_cell_formula_units_Z 2
_cell_length_a 11.1787(5)
_cell_length_b 10.1691(4)
_cell_length_c 13.5949(6)
_cell_measurement_reflns_used 16646
_cell_measurement_temperature 100(2)
_cell_measurement_theta_max 28.35
_cell_measurement_theta_min 1.62
_cell_volume 1431.05(11)
_computing_cell_refinement APEX2
_computing_data_collection 'Bruker APEX2 collect package'
_computing_data_reduction APEX2
_computing_structure_refinement 'SHELXL-97 (Sheldrick, 1997)'
_computing_structure_solution 'SHELXS-97 (Sheldrick, 1990)'
_diffrn_ambient_temperature 100(2)
_diffrn_measured_fraction_theta_full 0.994
_diffrn_measured_fraction_theta_max 0.994
_diffrn_measurement_device_type 'Bruker Apex - II KappaCCD'
_diffrn_measurement_method 'phi and omega scans'
_diffrn_radiation_monochromator graphite
_diffrn_radiation_source 'fine-focus sealed tube'
_diffrn_radiation_type MoK\a
_diffrn_radiation_wavelength 0.71073
_diffrn_reflns_av_R_equivalents 0.0298
_diffrn_reflns_av_sigmaI/netI 0.0428
_diffrn_reflns_limit_h_max 12
_diffrn_reflns_limit_h_min -13
_diffrn_reflns_limit_k_max 12
_diffrn_reflns_limit_k_min 0
_diffrn_reflns_limit_l_max 16
_diffrn_reflns_limit_l_min 0
_diffrn_reflns_number 3070
_diffrn_reflns_theta_full 26.37
_diffrn_reflns_theta_max 26.37
_diffrn_reflns_theta_min 2.85
_exptl_absorpt_coefficient_mu 0.761
_exptl_absorpt_correction_T_max 0.9203
_exptl_absorpt_correction_T_min 0.7292
_exptl_absorpt_correction_type empirical
_exptl_absorpt_process_details 'Bruker APEX2'
_exptl_crystal_colour yellow
_exptl_crystal_density_diffrn 1.329
_exptl_crystal_density_method 'not measured'
_exptl_crystal_description plate
_exptl_crystal_F_000 608
_exptl_crystal_size_max 0.44
_exptl_crystal_size_mid 0.25
_exptl_crystal_size_min 0.11
_refine_diff_density_max 1.612
_refine_diff_density_min -0.410
_refine_diff_density_rms 0.075
_refine_ls_abs_structure_details 'Flack H D (1983), Acta Cryst. A39, 876-881'
_refine_ls_abs_structure_Flack 0.42(6)
_refine_ls_extinction_method none
_refine_ls_goodness_of_fit_ref 1.077
_refine_ls_hydrogen_treatment constr
_refine_ls_matrix_type full
_refine_ls_number_parameters 341
_refine_ls_number_reflns 3070
_refine_ls_number_restraints 7
_refine_ls_restrained_S_all 1.079
_refine_ls_R_factor_all 0.0451
_refine_ls_R_factor_gt 0.0436
_refine_ls_shift/su_max 0.001
_refine_ls_shift/su_mean 0.000
_refine_ls_structure_factor_coef Fsqd
_refine_ls_weighting_details 'calc w=1/[\s^2^(Fo^2^)+(0.0560P)^2^+2.2288P] where P=(Fo^2^+2Fc^2^)/3'
_refine_ls_weighting_scheme calc
_refine_ls_wR_factor_gt 0.1117
_refine_ls_wR_factor_ref 0.1125
_reflns_number_gt 2969
_reflns_number_total 3070
_reflns_threshold_expression >2sigma(I)
_cod_data_source_file ja6b13050_si_002.cif
_cod_data_source_block complex4
_cod_depositor_comments
;
The following automatic conversions were performed:

'_symmetry_cell_setting' value 'Monoclinic' changed to 'monoclinic'
according to
/home/data/users/saulius/crontab/automatic-downloads/current/ACS/lib/dictionaries/cif_core.dic
dictionary named 'cif_core.dic' version 2.4.2 from 2011-04-26.

Automatic conversion script
Id: cif_fix_values 4973 2017-02-22 13:04:09Z antanas 
;
_cod_original_sg_symbol_Hall P2yb
_cod_original_sg_symbol_H-M P2(1)
_cod_database_code 4125807

loop_
_symmetry_equiv_pos_as_xyz
'x, y, z'
'-x, y+1/2, -z'

loop_
_atom_site_label
_atom_site_type_symbol
_atom_site_fract_x
_atom_site_fract_y
_atom_site_fract_z
_atom_site_U_iso_or_equiv
_atom_site_adp_type
_atom_site_occupancy
_atom_site_symmetry_multiplicity
_atom_site_calc_flag
_atom_site_refinement_flags
_atom_site_disorder_assembly
_atom_site_disorder_group
Fe1 Fe 0.65562(6) 0.91940(12) 0.30776(4) 0.01650(17) Uani 1 1 d . . .
P1 P 0.79219(12) 0.74686(14) 0.33345(10) 0.0191(3) Uani 1 1 d . A .
P2 P 0.53732(12) 1.09141(14) 0.32860(10) 0.0188(3) Uani 1 1 d . A .
C1 C 0.7367(4) 0.9296(6) 0.4695(3) 0.0189(9) Uani 1 1 d . A .
C2 C 0.8314(5) 0.7055(5) 0.4742(4) 0.0236(10) Uani 1 1 d . . .
H2A H 0.7746 0.6337 0.4801 0.028 Uiso 1 1 calc R A .
H2B H 0.9222 0.6757 0.5074 0.028 Uiso 1 1 calc R . .
C3 C 0.8115(5) 0.8266(5) 0.5293(4) 0.0208(10) Uani 1 1 d . A .
C4 C 0.8634(5) 0.8330(6) 0.6412(4) 0.0263(11) Uani 1 1 d . . .
H4 H 0.9136 0.7621 0.6815 0.032 Uiso 1 1 calc R A .
C5 C 0.8412(5) 0.9432(6) 0.6926(4) 0.0294(14) Uani 1 1 d . A .
C6 C 0.7689(5) 1.0470(6) 0.6340(4) 0.0265(11) Uani 1 1 d . . .
H6 H 0.7542 1.1225 0.6691 0.032 Uiso 1 1 calc R A .
C7 C 0.7175(4) 1.0406(5) 0.5230(4) 0.0206(10) Uani 1 1 d . A .
C8 C 0.6429(5) 1.1555(5) 0.4595(4) 0.0227(10) Uani 1 1 d . . .
H8A H 0.7028 1.2223 0.4511 0.027 Uiso 1 1 calc R A .
H8B H 0.5906 1.1968 0.4957 0.027 Uiso 1 1 calc R . .
O1 O 0.8961(4) 0.9444(6) 0.8022(3) 0.0454(13) Uani 1 1 d . . .
H1 H 0.8709 0.9965 0.8260 0.05(2) Uiso 1 1 d R A .
C9 C 0.7268(5) 0.5882(5) 0.2660(5) 0.0301(12) Uani 1 1 d . . .
H9 H 0.6612 0.5595 0.2953 0.036 Uiso 1 1 calc R A .
C10 C 0.6556(8) 0.5957(8) 0.1482(5) 0.0546(19) Uani 1 1 d . A .
H10A H 0.7145 0.6260 0.1148 0.082 Uiso 1 1 calc R . .
H10B H 0.5835 0.6575 0.1320 0.082 Uiso 1 1 calc R . .
H10C H 0.6223 0.5084 0.1208 0.082 Uiso 1 1 calc R . .
C11 C 0.8274(6) 0.4793(6) 0.2949(6) 0.0437(16) Uani 1 1 d . A .
H11A H 0.7845 0.3945 0.2710 0.066 Uiso 1 1 calc R . .
H11B H 0.8740 0.4774 0.3721 0.066 Uiso 1 1 calc R . .
H11C H 0.8886 0.4958 0.2603 0.066 Uiso 1 1 calc R . .
C12 C 0.9504(5) 0.7653(6) 0.3218(5) 0.0307(12) Uani 1 1 d . . .
H12 H 0.9895 0.6755 0.3305 0.037 Uiso 1 1 calc R A .
C13 C 1.0436(5) 0.8505(6) 0.4092(6) 0.0388(14) Uani 1 1 d . A .
H13A H 1.1286 0.8494 0.4039 0.058 Uiso 1 1 calc R . .
H13B H 1.0513 0.8161 0.4787 0.058 Uiso 1 1 calc R . .
H13C H 1.0111 0.9410 0.4014 0.058 Uiso 1 1 calc R . .
C14 C 0.9374(7) 0.8142(9) 0.2119(5) 0.0497(18) Uani 1 1 d . A .
H14A H 0.8902 0.8977 0.1967 0.075 Uiso 1 1 calc R . .
H14B H 0.8902 0.7490 0.1582 0.075 Uiso 1 1 calc R . .
H14C H 1.0236 0.8273 0.2104 0.075 Uiso 1 1 calc R . .
C15 C 0.5129(5) 1.2366(5) 0.2408(4) 0.0269(11) Uani 1 1 d . . .
H15 H 0.5993 1.2565 0.2382 0.032 Uiso 1 1 calc R A .
C16 C 0.4209(8) 1.2149(8) 0.1253(5) 0.056(2) Uani 1 1 d . A .
H16A H 0.3320 1.2091 0.1219 0.084 Uiso 1 1 calc R . .
H16B H 0.4438 1.1330 0.0986 0.084 Uiso 1 1 calc R . .
H16C H 0.4283 1.2887 0.0816 0.084 Uiso 1 1 calc R . .
C17 C 0.4728(7) 1.3593(6) 0.2829(5) 0.0402(15) Uani 1 1 d . A .
H17A H 0.4705 1.4338 0.2364 0.060 Uiso 1 1 calc R . .
H17B H 0.5350 1.3775 0.3548 0.060 Uiso 1 1 calc R . .
H17C H 0.3868 1.3464 0.2848 0.060 Uiso 1 1 calc R . .
C18 C 0.3793(5) 1.0672(6) 0.3410(5) 0.0301(12) Uani 1 1 d . . .
H18 H 0.3437 1.1565 0.3447 0.036 Uiso 1 1 calc R A .
C19 C 0.2797(6) 0.9959(8) 0.2465(5) 0.0478(17) Uani 1 1 d . A .
H19A H 0.3084 0.9053 0.2437 0.072 Uiso 1 1 calc R . .
H19B H 0.2707 1.0416 0.1806 0.072 Uiso 1 1 calc R . .
H19C H 0.1962 0.9948 0.2545 0.072 Uiso 1 1 calc R . .
C20 C 0.3973(6) 0.9965(6) 0.4453(5) 0.0332(13) Uani 1 1 d . A .
H20A H 0.3125 0.9758 0.4470 0.050 Uiso 1 1 calc R . .
H20B H 0.4450 1.0536 0.5054 0.050 Uiso 1 1 calc R . .
H20C H 0.4459 0.9149 0.4500 0.050 Uiso 1 1 calc R . .
C21 C 0.5845(6) 0.9116(8) 0.1649(4) 0.0358(13) Uani 1 1 d . A .
O2 O 0.5413(5) 0.9108(7) 0.0744(3) 0.0638(16) Uani 1 1 d . . .
Cl1 Cl 0.5123(3) 0.7550(3) 0.3280(2) 0.0204(11) Uani 0.638(17) 1 d P A 1
C22 C 0.7644(10) 1.0310(11) 0.3089(6) 0.021(2) Uani 0.638(17) 1 d P A 1
O3 O 0.8405(11) 1.1163(11) 0.3127(7) 0.028(2) Uani 0.638(17) 1 d P A 1
Cl1A Cl 0.8087(7) 1.0861(8) 0.3082(5) 0.0291(19) Uiso 0.362(17) 1 d P A 2
C22A C 0.5464(18) 0.802(2) 0.3176(12) 0.018(4) Uiso 0.362(17) 1 d P A 2
O3A O 0.486(2) 0.723(2) 0.3222(17) 0.048(8) Uiso 0.362(17) 1 d P A 2
O4 O 0.1534(5) 0.6554(7) 1.0943(4) 0.0635(15) Uani 1 1 d . . .
C23 C 0.2666(13) 0.634(2) 1.0678(10) 0.085(8) Uani 0.764(18) 1 d PD B 3
H23A H 0.2735 0.5401 1.0526 0.102 Uiso 0.764(18) 1 calc PR B 3
H23B H 0.3455 0.6599 1.1288 0.102 Uiso 0.764(18) 1 calc PR B 3
C24 C 0.2562(11) 0.7102(17) 0.9783(10) 0.078(4) Uani 0.764(18) 1 d PD B 3
H24A H 0.3047 0.6709 0.9379 0.093 Uiso 0.764(18) 1 calc PR B 3
H24B H 0.2850 0.8020 0.9976 0.093 Uiso 0.764(18) 1 calc PR B 3
C25 C 0.1027(12) 0.7004(15) 0.9149(7) 0.062(4) Uani 0.764(18) 1 d PD B 3
H25A H 0.0693 0.7817 0.8736 0.074 Uiso 0.764(18) 1 calc PR B 3
H25B H 0.0811 0.6248 0.8653 0.074 Uiso 0.764(18) 1 calc PR B 3
C26 C 0.0461(10) 0.6825(17) 0.9960(8) 0.0635(15) Uani 0.764(18) 1 d PD B 3
H26A H 0.0001 0.7632 1.0027 0.076 Uiso 0.764(18) 1 calc PR B 3
H26B H -0.0158 0.6083 0.9769 0.076 Uiso 0.764(18) 1 calc PR B 3
C23A C 0.275(3) 0.623(4) 1.087(2) 0.033(9) Uiso 0.236(18) 1 d PD B 4
H23C H 0.3401 0.6933 1.1164 0.039 Uiso 0.236(18) 1 calc PR B 4
H23D H 0.3103 0.5387 1.1225 0.039 Uiso 0.236(18) 1 calc PR B 4
C24A C 0.237(3) 0.613(3) 0.977(2) 0.057(10) Uiso 0.236(18) 1 d PD B 4
H24C H 0.1803 0.5365 0.9485 0.068 Uiso 0.236(18) 1 calc PR B 4
H24D H 0.3123 0.6086 0.9556 0.068 Uiso 0.236(18) 1 calc PR B 4
C25A C 0.160(4) 0.751(3) 0.943(3) 0.065(12) Uiso 0.236(18) 1 d PD B 4
H25C H 0.2186 0.8280 0.9623 0.078 Uiso 0.236(18) 1 calc PR B 4
H25D H 0.1056 0.7539 0.8661 0.078 Uiso 0.236(18) 1 calc PR B 4
C26A C 0.083(3) 0.740(3) 1.0090(19) 0.034(7) Uiso 0.236(18) 1 d PD B 4
H26C H 0.0710 0.8274 1.0360 0.040 Uiso 0.236(18) 1 calc PR B 4
H26D H -0.0032 0.7023 0.9675 0.040 Uiso 0.236(18) 1 calc PR B 4

loop_
_atom_site_aniso_label
_atom_site_aniso_U_11
_atom_site_aniso_U_22
_atom_site_aniso_U_33
_atom_site_aniso_U_23
_atom_site_aniso_U_13
_atom_site_aniso_U_12
Fe1 0.0176(3) 0.0160(3) 0.0151(3) 0.0004(3) 0.0053(2) -0.0006(3)
P1 0.0180(6) 0.0178(6) 0.0200(6) -0.0024(5) 0.0054(5) 0.0004(5)
P2 0.0160(6) 0.0181(6) 0.0224(6) 0.0022(5) 0.0073(5) 0.0006(5)
C1 0.016(2) 0.022(2) 0.0178(18) 0.006(2) 0.0053(15) 0.000(2)
C2 0.024(2) 0.021(2) 0.024(2) 0.010(2) 0.0069(19) 0.006(2)
C3 0.019(2) 0.023(2) 0.018(2) 0.0050(19) 0.0041(19) -0.001(2)
C4 0.018(2) 0.036(3) 0.020(2) 0.005(2) 0.002(2) 0.001(2)
C5 0.027(2) 0.042(4) 0.018(2) -0.002(2) 0.0072(18) -0.001(2)
C6 0.020(2) 0.037(3) 0.021(2) -0.008(2) 0.007(2) -0.003(2)
C7 0.014(2) 0.026(3) 0.021(2) -0.002(2) 0.0057(18) -0.0037(19)
C8 0.021(2) 0.024(2) 0.025(2) -0.004(2) 0.010(2) -0.004(2)
O1 0.052(3) 0.062(3) 0.0157(16) -0.002(2) 0.0052(16) 0.016(3)
C9 0.027(3) 0.019(3) 0.042(3) -0.008(2) 0.010(2) -0.004(2)
C10 0.061(4) 0.038(4) 0.046(4) -0.017(3) -0.001(3) 0.003(4)
C11 0.038(3) 0.020(3) 0.060(4) -0.005(3) 0.003(3) 0.001(3)
C12 0.025(3) 0.019(3) 0.046(3) -0.004(2) 0.010(2) -0.002(2)
C13 0.018(3) 0.029(3) 0.063(4) -0.007(3) 0.008(3) -0.006(2)
C14 0.044(4) 0.067(5) 0.049(4) -0.002(4) 0.030(3) -0.005(4)
C15 0.029(3) 0.021(3) 0.034(3) 0.008(2) 0.016(2) 0.000(2)
C16 0.085(6) 0.043(4) 0.031(3) 0.015(3) 0.012(3) 0.013(4)
C17 0.062(4) 0.020(3) 0.046(3) 0.010(3) 0.028(3) 0.008(3)
C18 0.018(2) 0.026(3) 0.051(3) 0.002(2) 0.018(2) -0.001(2)
C19 0.028(3) 0.056(5) 0.052(4) 0.001(3) 0.005(3) -0.008(3)
C20 0.033(3) 0.028(3) 0.055(4) -0.002(3) 0.035(3) -0.007(2)
C21 0.042(3) 0.036(3) 0.025(2) 0.002(3) 0.008(2) 0.022(3)
O2 0.089(4) 0.069(3) 0.0172(18) -0.005(3) 0.0013(19) 0.043(4)
Cl1 0.0193(15) 0.0166(19) 0.0251(12) -0.0008(10) 0.0083(9) -0.0028(14)
C22 0.019(4) 0.016(5) 0.029(4) 0.005(3) 0.010(3) -0.007(4)
O3 0.025(5) 0.017(5) 0.047(5) -0.002(3) 0.020(4) -0.002(4)
O4 0.055(3) 0.093(4) 0.033(2) 0.019(2) 0.006(2) -0.004(3)
C23 0.035(6) 0.167(19) 0.038(7) 0.048(9) -0.003(5) -0.001(7)
C24 0.067(8) 0.090(11) 0.078(8) 0.014(7) 0.029(6) -0.005(7)
C25 0.072(8) 0.088(9) 0.018(4) 0.013(5) 0.011(4) 0.035(8)
C26 0.055(3) 0.093(4) 0.033(2) 0.019(2) 0.006(2) -0.004(3)

loop_
_atom_type_symbol
_atom_type_description
_atom_type_scat_dispersion_real
_atom_type_scat_dispersion_imag
_atom_type_scat_source
C C 0.0033 0.0016 'International Tables Vol C Tables 4.2.6.8 and 6.1.1.4'
H H 0.0000 0.0000 'International Tables Vol C Tables 4.2.6.8 and 6.1.1.4'
O O 0.0106 0.0060 'International Tables Vol C Tables 4.2.6.8 and 6.1.1.4'
P P 0.1023 0.0942 'International Tables Vol C Tables 4.2.6.8 and 6.1.1.4'
Cl Cl 0.1484 0.1585 'International Tables Vol C Tables 4.2.6.8 and 6.1.1.4'
Fe Fe 0.3463 0.8444 'International Tables Vol C Tables 4.2.6.8 and 6.1.1.4'

loop_
_geom_angle_atom_site_label_1
_geom_angle_atom_site_label_2
_geom_angle_atom_site_label_3
_geom_angle
C22 Fe1 C22A 175.4(6)
C22 Fe1 C21 93.6(4)
C22A Fe1 C21 90.9(5)
C22 Fe1 C1 86.0(3)
C22A Fe1 C1 89.5(5)
C21 Fe1 C1 179.6(4)
C22 Fe1 P1 94.6(3)
C22A Fe1 P1 84.8(5)
C21 Fe1 P1 97.4(2)
C1 Fe1 P1 82.75(17)
C22 Fe1 P2 86.1(3)
C22A Fe1 P2 93.4(5)
C21 Fe1 P2 97.3(2)
C1 Fe1 P2 82.49(17)
P1 Fe1 P2 165.14(5)
C22 Fe1 Cl1 173.3(3)
C22A Fe1 Cl1 2.4(5)
C21 Fe1 Cl1 92.9(3)
C1 Fe1 Cl1 87.48(16)
P1 Fe1 Cl1 83.28(9)
P2 Fe1 Cl1 94.41(7)
C22 Fe1 Cl1A 1.6(3)
C22A Fe1 Cl1A 175.5(5)
C21 Fe1 Cl1A 93.3(3)
C1 Fe1 Cl1A 86.3(2)
P1 Fe1 Cl1A 96.20(18)
P2 Fe1 Cl1A 84.52(19)
Cl1 Fe1 Cl1A 173.79(18)
C12 P1 C2 104.6(3)
C12 P1 C9 104.9(3)
C2 P1 C9 102.0(3)
C12 P1 Fe1 121.37(19)
C2 P1 Fe1 102.66(17)
C9 P1 Fe1 118.60(19)
C8 P2 C15 103.0(3)
C8 P2 C18 104.1(3)
C15 P2 C18 104.5(3)
C8 P2 Fe1 101.62(17)
C15 P2 Fe1 118.92(18)
C18 P2 Fe1 121.90(19)
C3 C1 C7 118.6(4)
C3 C1 Fe1 121.0(4)
C7 C1 Fe1 120.4(4)
C3 C2 P1 108.0(3)
C3 C2 H2A 110.1
P1 C2 H2A 110.1
C3 C2 H2B 110.1
P1 C2 H2B 110.1
H2A C2 H2B 108.4
C1 C3 C4 120.4(5)
C1 C3 C2 119.7(4)
C4 C3 C2 119.9(4)
C5 C4 C3 120.0(5)
C5 C4 H4 120.0
C3 C4 H4 120.0
O1 C5 C6 122.6(5)
O1 C5 C4 117.2(5)
C6 C5 C4 120.1(4)
C5 C6 C7 119.8(5)
C5 C6 H6 120.1
C7 C6 H6 120.1
C6 C7 C1 121.0(5)
C6 C7 C8 119.7(5)
C1 C7 C8 119.2(4)
C7 C8 P2 107.1(4)
C7 C8 H8A 110.3
P2 C8 H8A 110.3
C7 C8 H8B 110.3
P2 C8 H8B 110.3
H8A C8 H8B 108.6
C5 O1 H1 113.3
C10 C9 C11 110.9(5)
C10 C9 P1 115.7(5)
C11 C9 P1 112.9(4)
C10 C9 H9 105.5
C11 C9 H9 105.5
P1 C9 H9 105.5
C9 C10 H10A 109.5
C9 C10 H10B 109.5
H10A C10 H10B 109.5
C9 C10 H10C 109.5
H10A C10 H10C 109.5
H10B C10 H10C 109.5
C9 C11 H11A 109.5
C9 C11 H11B 109.5
H11A C11 H11B 109.5
C9 C11 H11C 109.5
H11A C11 H11C 109.5
H11B C11 H11C 109.5
C13 C12 C14 111.2(5)
C13 C12 P1 112.8(4)
C14 C12 P1 112.1(4)
C13 C12 H12 106.7
C14 C12 H12 106.7
P1 C12 H12 106.7
C12 C13 H13A 109.5
C12 C13 H13B 109.5
H13A C13 H13B 109.5
C12 C13 H13C 109.5
H13A C13 H13C 109.5
H13B C13 H13C 109.5
C12 C14 H14A 109.5
C12 C14 H14B 109.5
H14A C14 H14B 109.5
C12 C14 H14C 109.5
H14A C14 H14C 109.5
H14B C14 H14C 109.5
C17 C15 C16 109.1(5)
C17 C15 P2 114.0(4)
C16 C15 P2 115.1(4)
C17 C15 H15 106.0
C16 C15 H15 106.0
P2 C15 H15 106.0
C15 C16 H16A 109.5
C15 C16 H16B 109.5
H16A C16 H16B 109.5
C15 C16 H16C 109.5
H16A C16 H16C 109.5
H16B C16 H16C 109.5
C15 C17 H17A 109.5
C15 C17 H17B 109.5
H17A C17 H17B 109.5
C15 C17 H17C 109.5
H17A C17 H17C 109.5
H17B C17 H17C 109.5
C19 C18 C20 110.7(5)
C19 C18 P2 113.8(4)
C20 C18 P2 110.5(4)
C19 C18 H18 107.2
C20 C18 H18 107.2
P2 C18 H18 107.2
C18 C19 H19A 109.5
C18 C19 H19B 109.5
H19A C19 H19B 109.5
C18 C19 H19C 109.5
H19A C19 H19C 109.5
H19B C19 H19C 109.5
C18 C20 H20A 109.5
C18 C20 H20B 109.5
H20A C20 H20B 109.5
C18 C20 H20C 109.5
H20A C20 H20C 109.5
H20B C20 H20C 109.5
O2 C21 Fe1 177.6(8)
O3 C22 Fe1 176.5(8)
O3A C22A Fe1 174.0(19)
C26A O4 C23 98.7(11)
C26A O4 C23A 109.1(16)
C23 O4 C26 107.1(7)
C23A O4 C26 116.9(13)
O4 C23 C24 109.8(12)
O4 C23 H23A 109.7
C24 C23 H23A 109.7
O4 C23 H23B 109.7
C24 C23 H23B 109.7
H23A C23 H23B 108.2
C23 C24 C25 98.8(10)
C23 C24 H24A 112.0
C25 C24 H24A 112.0
C23 C24 H24B 112.0
C25 C24 H24B 112.0
H24A C24 H24B 109.7
C26 C25 C24 106.2(8)
C26 C25 H25A 110.5
C24 C25 H25A 110.5
C26 C25 H25B 110.5
C24 C25 H25B 110.5
H25A C25 H25B 108.7
O4 C26 C25 105.9(8)
O4 C26 H26A 110.6
C25 C26 H26A 110.6
O4 C26 H26B 110.6
C25 C26 H26B 110.6
H26A C26 H26B 108.7
C24A C23A O4 100(2)
C24A C23A H23C 111.7
O4 C23A H23C 111.7
C24A C23A H23D 111.7
O4 C23A H23D 111.7
H23C C23A H23D 109.5
C23A C24A C25A 99(2)
C23A C24A H24C 111.9
C25A C24A H24C 111.9
C23A C24A H24D 111.9
C25A C24A H24D 111.9
H24C C24A H24D 109.6
C26A C25A C24A 97.4(18)
C26A C25A H25C 112.3
C24A C25A H25C 112.3
C26A C25A H25D 112.3
C24A C25A H25D 112.3
H25C C25A H25D 109.9
O4 C26A C25A 106.0(18)
O4 C26A H26C 110.5
C25A C26A H26C 110.5
O4 C26A H26D 110.5
C25A C26A H26D 110.5
H26C C26A H26D 108.7

loop_
_geom_bond_atom_site_label_1
_geom_bond_atom_site_label_2
_geom_bond_distance
Fe1 C22 1.659(13)
Fe1 C22A 1.75(3)
Fe1 C21 1.801(5)
Fe1 C1 2.041(4)
Fe1 P1 2.2646(19)
Fe1 P2 2.2741(19)
Fe1 Cl1 2.402(4)
Fe1 Cl1A 2.408(9)
P1 C12 1.843(6)
P1 C2 1.843(5)
P1 C9 1.864(5)
P2 C8 1.843(5)
P2 C15 1.853(5)
P2 C18 1.853(5)
C1 C3 1.394(7)
C1 C7 1.402(8)
C2 C3 1.501(7)
C2 H2A 0.9900
C2 H2B 0.9900
C3 C4 1.410(7)
C4 C5 1.392(8)
C4 H4 0.9500
C5 O1 1.381(6)
C5 C6 1.384(8)
C6 C7 1.400(7)
C6 H6 0.9500
C7 C8 1.504(7)
C8 H8A 0.9900
C8 H8B 0.9900
O1 H1 0.7300
C9 C10 1.497(9)
C9 C11 1.520(8)
C9 H9 1.0000
C10 H10A 0.9800
C10 H10B 0.9800
C10 H10C 0.9800
C11 H11A 0.9800
C11 H11B 0.9800
C11 H11C 0.9800
C12 C13 1.521(8)
C12 C14 1.529(9)
C12 H12 1.0000
C13 H13A 0.9800
C13 H13B 0.9800
C13 H13C 0.9800
C14 H14A 0.9800
C14 H14B 0.9800
C14 H14C 0.9800
C15 C17 1.510(8)
C15 C16 1.534(8)
C15 H15 1.0000
C16 H16A 0.9800
C16 H16B 0.9800
C16 H16C 0.9800
C17 H17A 0.9800
C17 H17B 0.9800
C17 H17C 0.9800
C18 C19 1.529(9)
C18 C20 1.534(8)
C18 H18 1.0000
C19 H19A 0.9800
C19 H19B 0.9800
C19 H19C 0.9800
C20 H20A 0.9800
C20 H20B 0.9800
C20 H20C 0.9800
C21 O2 1.139(6)
C22 O3 1.20(2)
C22A O3A 1.07(4)
O4 C26A 1.42(2)
O4 C23 1.457(15)
O4 C23A 1.44(4)
O4 C26 1.446(10)
C23 C24 1.407(17)
C23 H23A 0.9900
C23 H23B 0.9900
C24 C25 1.607(16)
C24 H24A 0.9900
C24 H24B 0.9900
C25 C26 1.475(12)
C25 H25A 0.9900
C25 H25B 0.9900
C26 H26A 0.9900
C26 H26B 0.9900
C23A C24A 1.39(2)
C23A H23C 0.9900
C23A H23D 0.9900
C24A C25A 1.62(2)
C24A H24C 0.9900
C24A H24D 0.9900
C25A C26A 1.47(2)
C25A H25C 0.9900
C25A H25D 0.9900
C26A H26C 0.9900
C26A H26D 0.9900

loop_
_geom_torsion_atom_site_label_1
_geom_torsion_atom_site_label_2
_geom_torsion_atom_site_label_3
_geom_torsion_atom_site_label_4
_geom_torsion
C22 Fe1 P1 C12 -11.6(4)
C22A Fe1 P1 C12 172.9(5)
C21 Fe1 P1 C12 82.7(3)
C1 Fe1 P1 C12 -97.0(3)
P2 Fe1 P1 C12 -103.5(4)
Cl1 Fe1 P1 C12 174.7(2)
Cl1A Fe1 P1 C12 -11.5(3)
C22 Fe1 P1 C2 104.5(3)
C22A Fe1 P1 C2 -71.0(5)
C21 Fe1 P1 C2 -161.2(3)
C1 Fe1 P1 C2 19.1(2)
P2 Fe1 P1 C2 12.6(4)
Cl1 Fe1 P1 C2 -69.16(19)
Cl1A Fe1 P1 C2 104.6(2)
C22 Fe1 P1 C9 -144.1(4)
C22A Fe1 P1 C9 40.4(5)
C21 Fe1 P1 C9 -49.8(3)
C1 Fe1 P1 C9 130.6(3)
P2 Fe1 P1 C9 124.1(4)
Cl1 Fe1 P1 C9 42.3(2)
Cl1A Fe1 P1 C9 -143.9(3)
C22 Fe1 P2 C8 -63.4(3)
C22A Fe1 P2 C8 112.0(5)
C21 Fe1 P2 C8 -156.6(3)
C1 Fe1 P2 C8 23.0(2)
P1 Fe1 P2 C8 29.5(4)
Cl1 Fe1 P2 C8 109.88(18)
Cl1A Fe1 P2 C8 -64.0(2)
C22 Fe1 P2 C15 48.7(3)
C22A Fe1 P2 C15 -135.9(5)
C21 Fe1 P2 C15 -44.5(3)
C1 Fe1 P2 C15 135.1(3)
P1 Fe1 P2 C15 141.6(3)
Cl1 Fe1 P2 C15 -138.0(2)
Cl1A Fe1 P2 C15 48.1(3)
C22 Fe1 P2 C18 -178.4(4)
C22A Fe1 P2 C18 -2.9(5)
C21 Fe1 P2 C18 88.4(3)
C1 Fe1 P2 C18 -91.9(3)
P1 Fe1 P2 C18 -85.4(4)
Cl1 Fe1 P2 C18 -5.1(2)
Cl1A Fe1 P2 C18 -178.9(3)
C22 Fe1 C1 C3 -108.3(5)
C22A Fe1 C1 C3 71.6(6)
P1 Fe1 C1 C3 -13.2(4)
P2 Fe1 C1 C3 165.1(4)
Cl1 Fe1 C1 C3 70.3(4)
Cl1A Fe1 C1 C3 -109.9(4)
C22 Fe1 C1 C7 72.1(5)
C22A Fe1 C1 C7 -108.0(6)
P1 Fe1 C1 C7 167.2(4)
P2 Fe1 C1 C7 -14.5(4)
Cl1 Fe1 C1 C7 -109.3(4)
Cl1A Fe1 C1 C7 70.5(4)
C12 P1 C2 C3 103.1(4)
C9 P1 C2 C3 -147.8(4)
Fe1 P1 C2 C3 -24.5(4)
C7 C1 C3 C4 1.7(7)
Fe1 C1 C3 C4 -177.9(4)
C7 C1 C3 C2 178.8(4)
Fe1 C1 C3 C2 -0.8(6)
P1 C2 C3 C1 18.3(6)
P1 C2 C3 C4 -164.6(4)
C1 C3 C4 C5 -0.6(8)
C2 C3 C4 C5 -177.7(5)
C3 C4 C5 O1 -179.1(5)
C3 C4 C5 C6 -0.5(8)
O1 C5 C6 C7 179.0(5)
C4 C5 C6 C7 0.4(8)
C5 C6 C7 C1 0.8(7)
C5 C6 C7 C8 -177.9(5)
C3 C1 C7 C6 -1.8(7)
Fe1 C1 C7 C6 177.8(4)
C3 C1 C7 C8 176.8(4)
Fe1 C1 C7 C8 -3.6(6)
C6 C7 C8 P2 -157.1(4)
C1 C7 C8 P2 24.3(5)
C15 P2 C8 C7 -154.1(3)
C18 P2 C8 C7 97.0(4)
Fe1 P2 C8 C7 -30.4(3)
C12 P1 C9 C10 -85.5(5)
C2 P1 C9 C10 165.6(5)
Fe1 P1 C9 C10 53.8(5)
C12 P1 C9 C11 43.7(5)
C2 P1 C9 C11 -65.2(5)
Fe1 P1 C9 C11 -177.0(4)
C2 P1 C12 C13 -47.5(5)
C9 P1 C12 C13 -154.5(4)
Fe1 P1 C12 C13 67.6(5)
C2 P1 C12 C14 -174.0(5)
C9 P1 C12 C14 79.0(5)
Fe1 P1 C12 C14 -58.9(5)
C8 P2 C15 C17 -49.7(5)
C18 P2 C15 C17 58.9(5)
Fe1 P2 C15 C17 -161.0(4)
C8 P2 C15 C16 -176.8(5)
C18 P2 C15 C16 -68.2(5)
Fe1 P2 C15 C16 71.9(5)
C8 P2 C18 C19 -171.9(5)
C15 P2 C18 C19 80.4(5)
Fe1 P2 C18 C19 -58.2(5)
C8 P2 C18 C20 -46.6(4)
C15 P2 C18 C20 -154.3(4)
Fe1 P2 C18 C20 67.1(4)
C26A O4 C23 C24 3(2)
C23A O4 C23 C24 -168(13)
C26 O4 C23 C24 30.9(19)
O4 C23 C24 C25 -35.0(18)
C23 C24 C25 C26 28.0(17)
C26A O4 C26 C25 66(2)
C23 O4 C26 C25 -9.8(16)
C23A O4 C26 C25 -14(2)
C24 C25 C26 O4 -11.1(15)
C26A O4 C23A C24A -37(3)
C23 O4 C23A C24A -28(11)
C26 O4 C23A C24A -8(3)
O4 C23A C24A C25A 50(3)
C23A C24A C25A C26A -48(3)
C23 O4 C26A C25A 3(3)
C23A O4 C26A C25A 4(3)
C26 O4 C26A C25A -107(3)
C24A C25A C26A O4 25(3)
